data_7243158
loop_
_publ_author_name
'Ren, Zhu-Meng'
'Wang, Lu-Lu'
'Wang, Jin-Miao'
'Zhu, Bin'
'Gao, Qiang'
'Wang, Mei'
'Shao, Feng'
'Fan, Yu-Hua'

_publ_section_title
;
 Five novel MOFs with various dimensions as efficient catalysts for oxygen
 evolution reactions
;
_journal_issue 32
_journal_name_full CrystEngComm
_journal_page_first 5475
_journal_page_last 5480
_journal_paper_doi 10.1039/D1CE00762A
_journal_volume 23
_journal_year 2021
_chemical_formula_moiety 'C23 H15 N3 Ni O5'
_chemical_formula_sum 'C23 H15 N3 Ni O5'
_chemical_formula_weight 472.09
_space_group_crystal_system monoclinic
_space_group_IT_number 14
_space_group_name_Hall '-P 2yn'
_space_group_name_H-M_alt 'P 1 21/n 1'
_atom_sites_solution_hydrogens mixed
_atom_sites_solution_primary dual
_audit_creation_date 2020-08-03
_audit_creation_method
;
Olex2 1.2
(compiled 2018.05.29 svn.r3508 for OlexSys, GUI svn.r5506)
;
_audit_update_record
;
2020-09-07 deposited with the CCDC.	2021-07-07 downloaded from the CCDC.
;
_cell_angle_alpha 90
_cell_angle_beta 109.7820(10)
_cell_angle_gamma 90
_cell_formula_units_Z 4
_cell_length_a 13.1164(4)
_cell_length_b 16.1174(5)
_cell_length_c 14.7873(5)
_cell_measurement_reflns_used 4660
_cell_measurement_temperature 150
_cell_measurement_theta_max 25.749
_cell_measurement_theta_min 2.550
_cell_volume 2941.59(16)
_computing_cell_refinement 'SAINT V8.40A (?, 2016)'
_computing_data_reduction 'SAINT V8.40A (?, 2016)'
_computing_molecular_graphics 'Olex2 (Dolomanov et al., 2009)'
_computing_publication_material 'Olex2 (Dolomanov et al., 2009)'
_computing_structure_refinement 'ShelXL (Sheldrick, 2015)'
_computing_structure_solution 'ShelXT (Sheldrick, 2015)'
_diffrn_ambient_temperature 150.0
_diffrn_measured_fraction_theta_full 0.976
_diffrn_measured_fraction_theta_max 0.971
_diffrn_measurement_device_type 'D8 VENTURE'
_diffrn_measurement_method '\f and \w scans'
_diffrn_radiation_type MoK\a
_diffrn_radiation_wavelength 0.71073
_diffrn_reflns_av_R_equivalents 0.0772
_diffrn_reflns_av_unetI/netI 0.0732
_diffrn_reflns_Laue_measured_fraction_full 0.976
_diffrn_reflns_Laue_measured_fraction_max 0.971
_diffrn_reflns_limit_h_max 15
_diffrn_reflns_limit_h_min -16
_diffrn_reflns_limit_k_max 20
_diffrn_reflns_limit_k_min -20
_diffrn_reflns_limit_l_max 18
_diffrn_reflns_limit_l_min -18
_diffrn_reflns_number 22392
_diffrn_reflns_point_group_measured_fraction_full 0.976
_diffrn_reflns_point_group_measured_fraction_max 0.971
_diffrn_reflns_theta_full 25.242
_diffrn_reflns_theta_max 26.431
_diffrn_reflns_theta_min 1.934
_diffrn_standards_number 0
_exptl_absorpt_coefficient_mu 0.689
_exptl_absorpt_correction_T_max 0.7454
_exptl_absorpt_correction_T_min 0.6654
_exptl_absorpt_correction_type multi-scan
_exptl_absorpt_process_details
'SADABS-2016/2 (Bruker,2016/2) was used for absorption correction. wR2(int) was 0.0860 before and 0.0566 after correction. The Ratio of minimum to maximum transmission is 0.8927. The \l/2 correction factor is Not present.'
_exptl_crystal_colour colourless
_exptl_crystal_colour_primary colourless
_exptl_crystal_density_diffrn 1.066
_exptl_crystal_description block
_exptl_crystal_F_000 968
_exptl_crystal_size_max 0.15
_exptl_crystal_size_mid 0.08
_exptl_crystal_size_min 0.05
_platon_squeeze_details
;
TITL 0802zghy1_0m_a.res in P2(1)/n
CELL   13.1164   16.1174   14.7873     90.00    109.78     90.00
SPGR P21/n
# Solvent Accessible Volume =      1294
# Electrons Found in S.A.V. =       376
# Note: Atoms in Void as Cxxx and Qxxx all others
C101 0.190 0.549 0.426 !       7.09 eA-3
C102 0.810 0.451 0.574 !       7.09 eA-3
C103 0.668 0.787 0.419 !       5.20 eA-3
C104 0.877 0.238 0.233 !       4.44 eA-3
C105 0.489 0.973 0.140 !       4.41 eA-3
C106 0.753 0.714 0.426 !       4.21 eA-3
C107 0.811 0.455 0.379 !       4.02 eA-3
C108 0.659 0.136 0.137 !       4.00 eA-3
C109 0.049 0.343 0.233 !       3.99 eA-3
C110 0.076 0.296 0.269 !       3.55 eA-3
C111 0.686 0.718 0.264 !       3.47 eA-3
C112 0.732 0.172 0.150 !       3.42 eA-3
C113 0.452 0.097 0.003 !       3.41 eA-3
C114 0.171 0.311 0.474 !       3.07 eA-3
C115 0.197 0.724 0.605 !       2.65 eA-3
C116 0.831 0.655 0.477 !       2.24 eA-3
C117 0.783 0.634 0.289 !       2.17 eA-3
Q118 0.645 0.083 0.348 !       1.42 eA-3
Q119 0.575 0.141 0.311 !       1.41 eA-3
C120 0.867 0.423 0.404 !       1.09 eA-3
C121 0.260 0.274 0.516 !       1.06 eA-3
Q122 0.996 0.406 0.810 !       1.04 eA-3
Q123 0.500 0.638 0.107 !       1.03 eA-3
C124 0.531 0.047 0.091 !       1.01 eA-3
Q125 0.427 0.836 0.330 !       1.00 eA-3
C126 0.670 0.940 0.045 !       0.99 eA-3
Q127 0.499 0.855 0.563 !       0.99 eA-3
Q128 0.332 0.137 0.627 !       0.91 eA-3
Q129 0.357 0.484 0.578 !       0.90 eA-3
C130 0.639 0.728 0.192 !       0.87 eA-3
Q131 0.728 0.437 0.372 !       0.87 eA-3
C132 0.966 0.362 0.261 !       0.86 eA-3
C133 0.886 0.282 0.168 !       0.85 eA-3
Q134 0.735 0.999 0.647 !       0.84 eA-3
Q135 0.082 0.975 0.770 !       0.83 eA-3
Q136 0.151 0.609 0.431 !       0.83 eA-3
C137 0.825 0.353 0.423 !       0.83 eA-3
C138 0.264 0.264 0.768 !       0.82 eA-3
C139 0.496 0.893 0.917 !       0.82 eA-3
C140 0.716 0.681 0.202 !       0.79 eA-3
C141 0.080 0.519 0.383 !       0.78 eA-3
C142 0.298 0.282 0.812 !       0.78 eA-3
C143 0.621 0.034 0.121 !       0.77 eA-3
C144 0.914 0.513 0.510 !       0.77 eA-3
Q145 0.758 0.628 0.459 !       0.77 eA-3
C146 0.163 0.573 0.674 !       0.76 eA-3
Q147 0.899 0.267 0.049 !       0.75 eA-3
Q148 0.837 0.235 0.018 !       0.74 eA-3
Q149 0.568 0.687 0.187 !       0.74 eA-3
Q150 0.485 0.780 0.522 !       0.74 eA-3
C151 0.729 0.203 0.315 !       0.73 eA-3
C152 0.014 0.692 0.705 !       0.73 eA-3
Q153 0.886 0.310 0.035 !       0.73 eA-3
C154 0.467 0.890 0.948 !       0.72 eA-3
Q155 0.816 0.921 0.073 !       0.72 eA-3
C156 0.462 0.818 0.143 !       0.72 eA-3
Q157 0.064 0.221 0.296 !       0.72 eA-3
Q158 0.271 0.841 0.034 !       0.71 eA-3
Q159 0.850 0.862 0.060 !       0.71 eA-3
Q160 0.019 0.499 0.299 !       0.70 eA-3
Q161 0.404 0.016 0.206 !       0.70 eA-3
Q162 0.281 0.154 0.126 !       0.69 eA-3
Q163 0.890 0.864 0.931 !       0.69 eA-3
Q164 0.357 0.279 0.217 !       0.69 eA-3
Q165 0.621 0.719 0.384 !       0.69 eA-3
Q166 0.224 0.903 0.198 !       0.68 eA-3
Q167 0.186 0.678 0.423 !       0.68 eA-3
Q168 0.586 0.075 0.498 !       0.68 eA-3
C169 0.874 0.483 0.443 !       0.67 eA-3
C170 0.906 0.687 0.477 !       0.67 eA-3
C171 0.684 0.012 0.151 !       0.66 eA-3
C172 0.875 0.323 0.399 !       0.66 eA-3
Q173 0.202 0.104 0.724 !       0.66 eA-3
Q174 0.655 0.032 0.291 !       0.65 eA-3
Q175 0.983 0.140 0.886 !       0.65 eA-3
C176 0.936 0.425 0.372 !       0.65 eA-3
Q177 0.410 0.620 0.702 !       0.65 eA-3
Q178 0.045 0.423 0.677 !       0.65 eA-3
Q179 0.125 0.168 0.070 !       0.64 eA-3
Q180 0.624 0.646 0.017 !       0.64 eA-3
C181 0.613 0.143 0.866 !       0.64 eA-3
Q182 0.601 0.327 0.333 !       0.64 eA-3
Q183 0.529 0.893 0.750 !       0.64 eA-3
C184 0.972 0.332 0.173 !       0.63 eA-3
Q185 0.312 0.817 0.637 !       0.63 eA-3
Q186 0.547 0.219 0.097 !       0.63 eA-3
Q187 0.189 0.126 0.693 !       0.62 eA-3
C188 0.987 0.271 0.281 !       0.62 eA-3
Q189 0.769 0.402 0.157 !       0.62 eA-3
Q190 0.942 0.314 0.006 !       0.61 eA-3
Q191 0.344 0.775 0.092 !       0.61 eA-3
C192 0.219 0.457 0.686 !       0.61 eA-3
Q193 0.922 0.926 0.925 !       0.61 eA-3
Q194 0.672 0.157 0.281 !       0.60 eA-3
Q195 0.704 0.310 0.375 !       0.60 eA-3
C196 0.591 0.947 0.189 !       0.60 eA-3
Q197 0.577 0.749 0.627 !       0.60 eA-3
Q198 0.387 0.739 0.066 !       0.60 eA-3
Q199 0.283 0.563 0.437 !       0.60 eA-3
;
_refine_diff_density_max 0.748
_refine_diff_density_min -0.748
_refine_diff_density_rms 0.092
_refine_ls_extinction_method none
_refine_ls_goodness_of_fit_ref 1.081
_refine_ls_hydrogen_treatment constr
_refine_ls_matrix_type full
_refine_ls_number_parameters 290
_refine_ls_number_reflns 5883
_refine_ls_number_restraints 0
_refine_ls_restrained_S_all 1.081
_refine_ls_R_factor_all 0.0914
_refine_ls_R_factor_gt 0.0625
_refine_ls_shift/su_max 0.001
_refine_ls_shift/su_mean 0.000
_refine_ls_structure_factor_coef Fsqd
_refine_ls_weighting_details 'w=1/[\s^2^(Fo^2^)+(0.0642P)^2^+7.1267P] where P=(Fo^2^+2Fc^2^)/3'
_refine_ls_weighting_scheme calc
_refine_ls_wR_factor_gt 0.1566
_refine_ls_wR_factor_ref 0.1724
_reflns_Friedel_coverage 0.000
_reflns_number_gt 4281
_reflns_number_total 5883
_reflns_threshold_expression 'I > 2\s(I)'
_cod_data_source_file d1ce00762a2.cif
_cod_data_source_block 0802zghy1_0m_sq
_cod_depositor_comments 'Adding full bibliography for 7243154--7243158.cif.'
_cod_database_code 7243158
_shelx_shelxl_version_number 2018/3
_shelx_space_group_comment
;
The symmetry employed for this shelxl refinement is uniquely defined
by the following loop, which should always be used as a source of
symmetry information in preference to the above space-group names.
They are only intended as comments.
;
_shelx_estimated_absorpt_t_max 0.966
_shelx_estimated_absorpt_t_min 0.904
_olex2_refinement_description
;
1. Fixed Uiso
 At 1.2 times of:
  All C(H) groups
 At 1.5 times of:
  All O(H,H) groups
2.a Rotating group:
 O1(H1A,H1B)
2.b Aromatic/amide H refined with riding coordinates:
 C10(H10), C3(H3), C12(H12), C15(H15), C7(H7), C8(H8), C16(H16), C18(H18),
 C17(H17), C23(H23), C22(H22), C21(H21), C20(H20)
;
_platon_squeeze_void_probe_radius 1.20
_olex2_submission_special_instructions 'No special instructions were received'

loop_
_space_group_symop_operation_xyz
'x, y, z'
'-x+1/2, y+1/2, -z+1/2'
'-x, -y, -z'
'x-1/2, -y-1/2, z-1/2'

loop_
_atom_site_label
_atom_site_type_symbol
_atom_site_fract_x
_atom_site_fract_y
_atom_site_fract_z
_atom_site_U_iso_or_equiv
_atom_site_adp_type
_atom_site_occupancy
_atom_site_site_symmetry_order
_atom_site_calc_flag
_atom_site_refinement_flags_posn
_atom_site_refinement_flags_adp
_atom_site_refinement_flags_occupancy
_atom_site_disorder_assembly
_atom_site_disorder_group
Ni1 Ni 0.61584(4) 0.73843(3) 0.70409(3) 0.02034(17) Uani 1 1 d . . . . .
O3 O 0.5441(2) 0.66617(17) 0.58769(19) 0.0228(6) Uani 1 1 d . . . . .
O5 O 0.2419(2) 0.69097(18) 0.17095(18) 0.0231(6) Uani 1 1 d . . . . .
O4 O 0.2106(2) 0.67939(18) 0.30763(19) 0.0248(7) Uani 1 1 d . . . . .
O1 O 0.7360(2) 0.64703(18) 0.7582(2) 0.0271(7) Uani 1 1 d . . . . .
H1A H 0.801460 0.667545 0.765981 0.041 Uiso 1 1 d GR . . . .
H1B H 0.728526 0.606936 0.715036 0.041 Uiso 1 1 d GR . . . .
O2 O 0.6664(2) 0.56757(19) 0.5948(2) 0.0311(7) Uani 1 1 d . . . . .
N1 N 0.3027(3) 0.5353(2) -0.0584(2) 0.0219(8) Uani 1 1 d . . . . .
N3 N -0.0014(3) 0.3297(2) -0.1389(2) 0.0236(8) Uani 1 1 d . . . . .
N2 N 0.5344(3) 0.6922(2) -0.2105(2) 0.0227(8) Uani 1 1 d . . . . .
C11 C 0.2525(3) 0.5022(2) -0.0013(3) 0.0196(9) Uani 1 1 d . . . . .
C10 C 0.2878(3) 0.5166(2) 0.0978(3) 0.0201(9) Uani 1 1 d . . . . .
H10 H 0.249482 0.493466 0.136035 0.024 Uiso 1 1 calc R . . . .
C3 C 0.4236(3) 0.6266(3) 0.3987(3) 0.0211(9) Uani 1 1 d . . . . .
H3 H 0.387328 0.655810 0.434704 0.025 Uiso 1 1 calc R . . . .
C1 C 0.5832(3) 0.6088(2) 0.5513(3) 0.0204(9) Uani 1 1 d . . . . .
C9 C 0.3790(3) 0.5648(2) 0.1399(3) 0.0196(9) Uani 1 1 d . . . . .
C4 C 0.3745(3) 0.6185(3) 0.3002(3) 0.0217(9) Uani 1 1 d . . . . .
C2 C 0.5254(3) 0.5926(2) 0.4454(3) 0.0215(9) Uani 1 1 d . . . . .
C5 C 0.2697(3) 0.6642(3) 0.2549(3) 0.0198(9) Uani 1 1 d . . . . .
C6 C 0.4261(3) 0.5762(3) 0.2459(3) 0.0210(9) Uani 1 1 d . . . . .
C12 C 0.4326(3) 0.5971(3) 0.0815(3) 0.0235(9) Uani 1 1 d . . . . .
H12 H 0.496867 0.628697 0.108402 0.028 Uiso 1 1 calc R . . . .
C14 C 0.4404(3) 0.6209(3) -0.0850(3) 0.0221(9) Uani 1 1 d . . . . .
C19 C 0.1605(3) 0.4451(3) -0.0487(3) 0.0227(9) Uani 1 1 d . . . . .
C13 C 0.3905(3) 0.5823(3) -0.0184(3) 0.0215(9) Uani 1 1 d . . . . .
C15 C 0.3840(4) 0.6284(3) -0.1811(3) 0.0276(10) Uani 1 1 d . . . . .
H15 H 0.311318 0.609276 -0.206518 0.033 Uiso 1 1 calc R . . . .
C7 C 0.5273(4) 0.5413(3) 0.2940(3) 0.0285(10) Uani 1 1 d . . . . .
H7 H 0.563596 0.511743 0.258242 0.034 Uiso 1 1 calc R . . . .
C8 C 0.5759(4) 0.5486(3) 0.3923(3) 0.0290(10) Uani 1 1 d . . . . .
H8 H 0.644228 0.523311 0.423493 0.035 Uiso 1 1 calc R . . . .
C16 C 0.4325(4) 0.6639(3) -0.2413(3) 0.0288(10) Uani 1 1 d . . . . .
H16 H 0.391519 0.668396 -0.307747 0.035 Uiso 1 1 calc R . . . .
C18 C 0.5466(4) 0.6513(3) -0.0516(3) 0.0291(10) Uani 1 1 d . . . . .
H18 H 0.588600 0.648305 0.014734 0.035 Uiso 1 1 calc R . . . .
C17 C 0.5890(4) 0.6853(3) -0.1158(3) 0.0330(11) Uani 1 1 d . . . . .
H17 H 0.661432 0.705245 -0.092125 0.040 Uiso 1 1 calc R . . . .
C23 C 0.0412(5) 0.3348(4) -0.0447(4) 0.0506(16) Uani 1 1 d . . . . .
H23 H 0.015915 0.297491 -0.007156 0.061 Uiso 1 1 calc R . . . .
C22 C 0.1200(5) 0.3909(3) 0.0025(3) 0.0462(15) Uani 1 1 d . . . . .
H22 H 0.146693 0.392333 0.070723 0.055 Uiso 1 1 calc R . . . .
C21 C 0.0346(6) 0.3837(4) -0.1873(4) 0.068(2) Uani 1 1 d . . . . .
H21 H 0.003428 0.383050 -0.255360 0.082 Uiso 1 1 calc R . . . .
C20 C 0.1138(6) 0.4410(4) -0.1464(4) 0.069(2) Uani 1 1 d . . . . .
H20 H 0.136301 0.477983 -0.185994 0.083 Uiso 1 1 calc R . . . .

loop_
_atom_site_aniso_label
_atom_site_aniso_U_11
_atom_site_aniso_U_22
_atom_site_aniso_U_33
_atom_site_aniso_U_23
_atom_site_aniso_U_13
_atom_site_aniso_U_12
Ni1 0.0212(3) 0.0230(3) 0.0154(3) 0.0012(2) 0.0044(2) -0.0006(2)
O3 0.0212(15) 0.0270(16) 0.0168(14) -0.0038(12) 0.0021(11) 0.0031(12)
O5 0.0255(16) 0.0261(16) 0.0159(14) -0.0003(12) 0.0049(12) 0.0022(12)
O4 0.0247(16) 0.0314(17) 0.0179(14) 0.0002(12) 0.0067(12) 0.0044(13)
O1 0.0267(17) 0.0279(17) 0.0244(15) -0.0006(13) 0.0054(13) 0.0012(13)
O2 0.0300(18) 0.0339(18) 0.0244(16) 0.0016(13) 0.0025(13) 0.0090(14)
N1 0.026(2) 0.0217(18) 0.0189(17) -0.0029(14) 0.0087(15) -0.0013(15)
N3 0.0249(19) 0.0252(19) 0.0186(17) 0.0001(15) 0.0047(14) -0.0015(15)
N2 0.025(2) 0.0214(18) 0.0200(17) -0.0001(14) 0.0052(15) -0.0002(14)
C11 0.020(2) 0.022(2) 0.019(2) -0.0017(16) 0.0097(16) -0.0001(16)
C10 0.020(2) 0.023(2) 0.018(2) 0.0005(16) 0.0068(16) -0.0022(16)
C3 0.023(2) 0.025(2) 0.0171(19) 0.0003(17) 0.0091(16) 0.0012(17)
C1 0.020(2) 0.022(2) 0.019(2) 0.0010(17) 0.0059(17) -0.0030(17)
C9 0.023(2) 0.020(2) 0.0157(19) 0.0011(16) 0.0067(16) 0.0034(16)
C4 0.024(2) 0.023(2) 0.018(2) 0.0014(17) 0.0065(17) 0.0000(17)
C2 0.023(2) 0.019(2) 0.021(2) -0.0036(17) 0.0051(17) -0.0053(16)
C5 0.019(2) 0.025(2) 0.016(2) -0.0039(16) 0.0065(16) -0.0007(16)
C6 0.025(2) 0.021(2) 0.018(2) -0.0026(16) 0.0086(17) -0.0024(17)
C12 0.022(2) 0.023(2) 0.025(2) -0.0003(18) 0.0058(17) -0.0031(17)
C14 0.024(2) 0.023(2) 0.021(2) -0.0021(17) 0.0105(17) 0.0002(17)
C19 0.026(2) 0.020(2) 0.022(2) 0.0007(17) 0.0075(17) -0.0007(17)
C13 0.026(2) 0.020(2) 0.021(2) -0.0038(17) 0.0110(17) 0.0002(17)
C15 0.026(2) 0.040(3) 0.018(2) -0.0029(18) 0.0090(18) -0.0101(19)
C7 0.032(3) 0.032(2) 0.023(2) -0.0040(19) 0.0101(19) 0.0080(19)
C8 0.024(2) 0.031(3) 0.028(2) -0.0024(19) 0.0031(18) 0.0065(19)
C16 0.026(2) 0.040(3) 0.020(2) -0.0026(19) 0.0077(18) -0.0066(19)
C18 0.024(2) 0.041(3) 0.020(2) 0.0079(19) 0.0042(18) -0.0025(19)
C17 0.026(3) 0.043(3) 0.027(2) 0.008(2) 0.0051(19) -0.006(2)
C23 0.067(4) 0.061(4) 0.029(3) -0.011(3) 0.024(3) -0.037(3)
C22 0.060(4) 0.059(4) 0.017(2) -0.009(2) 0.011(2) -0.033(3)
C21 0.099(5) 0.072(4) 0.019(3) 0.004(3) 0.003(3) -0.059(4)
C20 0.102(5) 0.073(5) 0.023(3) 0.004(3) 0.009(3) -0.059(4)

loop_
_atom_type_symbol
_atom_type_description
_atom_type_scat_dispersion_real
_atom_type_scat_dispersion_imag
_atom_type_scat_source
C C 0.0033 0.0016 'International Tables Vol C Tables 4.2.6.8 and 6.1.1.4'
H H 0.0000 0.0000 'International Tables Vol C Tables 4.2.6.8 and 6.1.1.4'
N N 0.0061 0.0033 'International Tables Vol C Tables 4.2.6.8 and 6.1.1.4'
Ni Ni 0.3393 1.1124 'International Tables Vol C Tables 4.2.6.8 and 6.1.1.4'
O O 0.0106 0.0060 'International Tables Vol C Tables 4.2.6.8 and 6.1.1.4'

loop_
_geom_angle_atom_site_label_1
_geom_angle_atom_site_label_2
_geom_angle_atom_site_label_3
_geom_angle
_geom_angle_site_symmetry_1
_geom_angle_site_symmetry_3
_geom_angle_publ_flag
O3 Ni1 O5 106.06(11) . 4_676 ?
O3 Ni1 O4 167.89(12) . 4_676 ?
O3 Ni1 O1 89.62(11) . . ?
O3 Ni1 N3 87.60(12) . 2 ?
O3 Ni1 N2 97.19(13) . 1_556 ?
O3 Ni1 C5 136.22(13) . 4_676 ?
O5 Ni1 C5 30.35(11) 4_676 4_676 ?
O4 Ni1 O5 61.84(11) 4_676 4_676 ?
O4 Ni1 O1 88.96(12) 4_676 . ?
O4 Ni1 N3 92.77(12) 4_676 2 ?
O4 Ni1 C5 31.68(12) 4_676 4_676 ?
O1 Ni1 O5 85.63(11) . 4_676 ?
O1 Ni1 C5 84.21(13) . 4_676 ?
N3 Ni1 O5 90.59(12) 2 4_676 ?
N3 Ni1 O1 174.50(13) 2 . ?
N3 Ni1 C5 94.53(14) 2 4_676 ?
N2 Ni1 O5 156.18(12) 1_556 4_676 ?
N2 Ni1 O4 94.82(12) 1_556 4_676 ?
N2 Ni1 O1 89.48(13) 1_556 . ?
N2 Ni1 N3 95.57(14) 1_556 2 ?
N2 Ni1 C5 125.94(13) 1_556 4_676 ?
C1 O3 Ni1 130.1(3) . . ?
C5 O5 Ni1 86.8(2) . 4_575 ?
C5 O4 Ni1 90.4(2) . 4_575 ?
Ni1 O1 H1A 110.7 . . ?
Ni1 O1 H1B 110.4 . . ?
H1A O1 H1B 103.3 . . ?
C13 N1 C11 118.6(3) . . ?
C23 N3 Ni1 120.8(3) . 2_545 ?
C21 N3 Ni1 123.4(3) . 2_545 ?
C21 N3 C23 115.7(4) . . ?
C16 N2 Ni1 125.7(3) . 1_554 ?
C16 N2 C17 116.4(4) . . ?
C17 N2 Ni1 117.8(3) . 1_554 ?
N1 C11 C10 122.2(4) . . ?
N1 C11 C19 116.1(3) . . ?
C10 C11 C19 121.6(4) . . ?
C11 C10 H10 120.2 . . ?
C9 C10 C11 119.5(4) . . ?
C9 C10 H10 120.2 . . ?
C4 C3 H3 119.6 . . ?
C4 C3 C2 120.8(4) . . ?
C2 C3 H3 119.6 . . ?
O3 C1 C2 115.7(3) . . ?
O2 C1 O3 125.3(4) . . ?
O2 C1 C2 119.0(4) . . ?
C10 C9 C6 122.0(4) . . ?
C10 C9 C12 118.3(4) . . ?
C12 C9 C6 119.5(4) . . ?
C3 C4 C5 116.8(4) . . ?
C3 C4 C6 120.6(4) . . ?
C6 C4 C5 122.3(3) . . ?
C3 C2 C1 120.4(4) . . ?
C8 C2 C3 118.9(4) . . ?
C8 C2 C1 120.5(4) . . ?
O5 C5 Ni1 62.8(2) . 4_575 ?
O5 C5 O4 120.1(4) . . ?
O5 C5 C4 121.9(4) . . ?
O4 C5 Ni1 57.9(2) . 4_575 ?
O4 C5 C4 117.9(3) . . ?
C4 C5 Ni1 168.4(3) . 4_575 ?
C4 C6 C9 124.0(4) . . ?
C4 C6 C7 118.0(4) . . ?
C7 C6 C9 118.1(4) . . ?
C9 C12 H12 120.4 . . ?
C9 C12 C13 119.2(4) . . ?
C13 C12 H12 120.4 . . ?
C15 C14 C13 121.3(4) . . ?
C15 C14 C18 117.4(4) . . ?
C18 C14 C13 121.4(4) . . ?
C22 C19 C11 122.3(4) . . ?
C20 C19 C11 122.0(4) . . ?
C20 C19 C22 115.6(4) . . ?
N1 C13 C12 122.1(4) . . ?
N1 C13 C14 116.7(3) . . ?
C12 C13 C14 121.2(4) . . ?
C14 C15 H15 120.0 . . ?
C14 C15 C16 120.1(4) . . ?
C16 C15 H15 120.0 . . ?
C6 C7 H7 119.2 . . ?
C8 C7 C6 121.5(4) . . ?
C8 C7 H7 119.2 . . ?
C2 C8 H8 119.9 . . ?
C7 C8 C2 120.2(4) . . ?
C7 C8 H8 119.9 . . ?
N2 C16 C15 123.2(4) . . ?
N2 C16 H16 118.4 . . ?
C15 C16 H16 118.4 . . ?
C14 C18 H18 120.5 . . ?
C17 C18 C14 119.1(4) . . ?
C17 C18 H18 120.5 . . ?
N2 C17 C18 123.9(4) . . ?
N2 C17 H17 118.0 . . ?
C18 C17 H17 118.0 . . ?
N3 C23 H23 118.2 . . ?
N3 C23 C22 123.7(5) . . ?
C22 C23 H23 118.2 . . ?
C19 C22 H22 119.9 . . ?
C23 C22 C19 120.3(4) . . ?
C23 C22 H22 119.9 . . ?
N3 C21 H21 117.7 . . ?
N3 C21 C20 124.5(5) . . ?
C20 C21 H21 117.7 . . ?
C19 C20 C21 120.1(5) . . ?
C19 C20 H20 120.0 . . ?
C21 C20 H20 120.0 . . ?

loop_
_geom_bond_atom_site_label_1
_geom_bond_atom_site_label_2
_geom_bond_distance
_geom_bond_site_symmetry_2
_geom_bond_publ_flag
Ni1 O3 2.027(3) . ?
Ni1 O5 2.195(3) 4_676 ?
Ni1 O4 2.087(3) 4_676 ?
Ni1 O1 2.107(3) . ?
Ni1 N3 2.090(3) 2 ?
Ni1 N2 2.050(4) 1_556 ?
Ni1 C5 2.464(4) 4_676 ?
O3 C1 1.263(5) . ?
O5 C5 1.247(5) . ?
O4 C5 1.294(5) . ?
O1 H1A 0.8903 . ?
O1 H1B 0.8899 . ?
O2 C1 1.254(5) . ?
N1 C11 1.344(5) . ?
N1 C13 1.338(5) . ?
N3 C23 1.317(6) . ?
N3 C21 1.311(6) . ?
N2 C16 1.338(5) . ?
N2 C17 1.344(5) . ?
C11 C10 1.399(5) . ?
C11 C19 1.490(6) . ?
C10 H10 0.9500 . ?
C10 C9 1.385(5) . ?
C3 H3 0.9500 . ?
C3 C4 1.385(5) . ?
C3 C2 1.392(6) . ?
C1 C2 1.513(5) . ?
C9 C6 1.489(5) . ?
C9 C12 1.385(6) . ?
C4 C5 1.503(6) . ?
C4 C6 1.391(6) . ?
C2 C8 1.383(6) . ?
C6 C7 1.395(6) . ?
C12 H12 0.9500 . ?
C12 C13 1.411(6) . ?
C14 C13 1.491(6) . ?
C14 C15 1.368(6) . ?
C14 C18 1.399(6) . ?
C19 C22 1.375(6) . ?
C19 C20 1.366(6) . ?
C15 H15 0.9500 . ?
C15 C16 1.380(6) . ?
C7 H7 0.9500 . ?
C7 C8 1.381(6) . ?
C8 H8 0.9500 . ?
C16 H16 0.9500 . ?
C18 H18 0.9500 . ?
C18 C17 1.368(6) . ?
C17 H17 0.9500 . ?
C23 H23 0.9500 . ?
C23 C22 1.374(7) . ?
C22 H22 0.9500 . ?
C21 H21 0.9500 . ?
C21 C20 1.368(7) . ?
C20 H20 0.9500 . ?

loop_
_platon_squeeze_void_nr
_platon_squeeze_void_average_x
_platon_squeeze_void_average_y
_platon_squeeze_void_average_z
_platon_squeeze_void_volume
_platon_squeeze_void_count_electrons
_platon_squeeze_void_content
1 -0.220 0.291 0.280 1293 376 ' '
